data_7054588
loop_
_publ_author_name
'Mart\'in-Ramos, Pablo'
'Coutinho, Joana T.'
'Ramos Silva, Manuela'
'Pereira, Laura C. J.'
'Lahoz, Fernando'
'da Silva, Pedro S. Pereira'
'Lav\'in, V\'ictor'
'Mart\'in-Gil, Jes\'us'

_publ_section_title
;
 Slow magnetic relaxation and photoluminescent properties of a highly
 coordinated erbium(iii) complex with dibenzoylmethane and
 2,2&#x2032;-bipyridine
;
_journal_issue 3
_journal_name_full 'New J. Chem.'
_journal_page_first 1703
_journal_paper_doi 10.1039/C4NJ01828A
_journal_volume 39
_journal_year 2015
_chemical_formula_moiety 'C55 H41 Er N2 O6'
_chemical_formula_sum 'C55 H41 Er N2 O6'
_chemical_formula_weight 993.16
_space_group_crystal_system triclinic
_space_group_IT_number 2
_space_group_name_Hall '-P 1'
_space_group_name_H-M_alt 'P -1'
_symmetry_space_group_name_Hall '-P 1'
_symmetry_space_group_name_H-M 'P -1'
_atom_sites_solution_hydrogens geom
_audit_creation_method SHELXL-2014/7
_audit_update_record
;
2014-12-03 deposited with the CCDC.
2014-12-09 downloaded from the CCDC.
;
_cell_angle_alpha 73.910(2)
_cell_angle_beta 70.046(2)
_cell_angle_gamma 68.647(2)
_cell_formula_units_Z 4
_cell_length_a 15.2886(6)
_cell_length_b 17.7424(7)
_cell_length_c 20.7735(7)
_cell_measurement_reflns_used 3945
_cell_measurement_temperature 293(2)
_cell_measurement_theta_max 16.0173
_cell_measurement_theta_min 2.3710
_cell_volume 4857.3(3)
_computing_cell_refinement 'SAINT (Bruker, 2003)'
_computing_data_collection 'SMART (Bruker, 2003)'
_computing_data_reduction SAINT
_computing_molecular_graphics
;
Mercury (Macrae et al., 2006) and PLATON (Spek, 2009)
;
_computing_publication_material 'SHELXL-2014/7 (Sheldrick, 2014)'
_computing_structure_refinement 'SHELXL-2014/7 (Sheldrick, 2014)'
_computing_structure_solution 'SHELXS-2014/7 (Sheldrick, 2014)'
_diffrn_ambient_temperature 293(2)
_diffrn_measured_fraction_theta_full 0.998
_diffrn_measured_fraction_theta_max 0.993
_diffrn_measurement_device_type 'Bruker APEX2 CCD area-detector'
_diffrn_measurement_method '\f and \w'
_diffrn_radiation_type MoK\a
_diffrn_radiation_wavelength 0.71073
_diffrn_reflns_av_R_equivalents 0.1439
_diffrn_reflns_av_unetI/netI 0.1851
_diffrn_reflns_Laue_measured_fraction_full 0.998
_diffrn_reflns_Laue_measured_fraction_max 0.993
_diffrn_reflns_limit_h_max 18
_diffrn_reflns_limit_h_min -18
_diffrn_reflns_limit_k_max 21
_diffrn_reflns_limit_k_min -21
_diffrn_reflns_limit_l_max 25
_diffrn_reflns_limit_l_min -25
_diffrn_reflns_number 93128
_diffrn_reflns_point_group_measured_fraction_full 0.998
_diffrn_reflns_point_group_measured_fraction_max 0.993
_diffrn_reflns_theta_full 25.000
_diffrn_reflns_theta_max 25.816
_diffrn_reflns_theta_min 2.501
_diffrn_source 'fine-focus sealed tube'
_exptl_absorpt_coefficient_mu 1.778
_exptl_absorpt_correction_T_max 0.883
_exptl_absorpt_correction_T_min 0.771
_exptl_absorpt_correction_type multi-scan
_exptl_absorpt_process_details (SADABS;Sheldrick,2003)
_exptl_crystal_colour pink
_exptl_crystal_density_diffrn 1.358
_exptl_crystal_description block
_exptl_crystal_F_000 2004
_exptl_crystal_size_max 0.15
_exptl_crystal_size_mid 0.08
_exptl_crystal_size_min 0.07
_platon_squeeze_details
;
;
_refine_diff_density_max 0.949
_refine_diff_density_min -0.786
_refine_diff_density_rms 0.111
_refine_ls_extinction_method none
_refine_ls_goodness_of_fit_ref 0.869
_refine_ls_hydrogen_treatment constr
_refine_ls_matrix_type full
_refine_ls_number_parameters 859
_refine_ls_number_reflns 18606
_refine_ls_number_restraints 19
_refine_ls_restrained_S_all 0.870
_refine_ls_R_factor_all 0.1672
_refine_ls_R_factor_gt 0.0664
_refine_ls_shift/su_max 0.001
_refine_ls_shift/su_mean 0.000
_refine_ls_structure_factor_coef Fsqd
_refine_ls_weighting_details 'w=1/[\s^2^(Fo^2^)+(0.0667P)^2^] where P=(Fo^2^+2Fc^2^)/3'
_refine_ls_weighting_scheme calc
_refine_ls_wR_factor_gt 0.1354
_refine_ls_wR_factor_ref 0.1627
_reflns_Friedel_coverage 0.000
_reflns_number_gt 7635
_reflns_number_total 18606
_reflns_threshold_expression 'I > 2\s(I)'
_cod_data_source_file c4nj01828a1.cif
_cod_data_source_block shelx
_cod_depositor_comments 'Adding full bibliography for 7054587--7054588.cif.'
_cod_database_code 7054588
_shelx_shelxl_version_number 2014/7
_shelx_space_group_comment
;
The symmetry employed for this shelxl refinement is uniquely defined
by the following loop, which should always be used as a source of
symmetry information in preference to the above space-group names.
They are only intended as comments.
;

loop_
_space_group_symop_operation_xyz
'x, y, z'
'-x, -y, -z'

loop_
_atom_site_label
_atom_site_type_symbol
_atom_site_fract_x
_atom_site_fract_y
_atom_site_fract_z
_atom_site_U_iso_or_equiv
_atom_site_adp_type
_atom_site_occupancy
_atom_site_site_symmetry_order
_atom_site_calc_flag
_atom_site_refinement_flags_posn
_atom_site_refinement_flags_adp
Er1 Er 0.74461(3) 0.84816(3) 0.08063(2) 0.05105(16) Uani 1 1 d . .
Er2 Er 1.77078(3) 0.64555(3) -0.37546(2) 0.05596(17) Uani 1 1 d . .
O1 O 0.7610(4) 0.7271(4) 0.0519(3) 0.0588(17) Uani 1 1 d . .
O2 O 0.8977(4) 0.8097(4) 0.0076(3) 0.0579(17) Uani 1 1 d . .
O3 O 0.7678(4) 0.9747(4) 0.0381(3) 0.0594(17) Uani 1 1 d . .
O4 O 0.6318(4) 0.9342(4) 0.1548(3) 0.0599(18) Uani 1 1 d . .
O5 O 0.8390(4) 0.8435(4) 0.1470(4) 0.0665(19) Uani 1 1 d . .
O6 O 0.7007(4) 0.7622(4) 0.1838(3) 0.0579(17) Uani 1 1 d . .
O7 O 1.6127(5) 0.6744(4) -0.3769(3) 0.072(2) Uani 1 1 d . .
O8 O 1.7390(5) 0.7608(4) -0.4564(3) 0.0684(19) Uani 1 1 d . .
O9 O 1.6860(4) 0.6600(4) -0.2651(3) 0.0632(18) Uani 1 1 d . .
O10 O 1.8162(4) 0.7383(4) -0.3474(3) 0.0650(19) Uani 1 1 d . .
O11 O 1.7475(5) 0.5192(4) -0.3282(3) 0.0666(19) Uani 1 1 d . .
O12 O 1.8974(4) 0.5653(4) -0.3241(3) 0.0594(17) Uani 1 1 d . .
N1 N 0.7101(6) 0.8966(4) -0.0386(4) 0.051(2) Uani 1 1 d . .
N2 N 0.5742(6) 0.8636(4) 0.0777(4) 0.055(2) Uani 1 1 d . .
N3 N 1.9288(6) 0.6384(5) -0.4693(4) 0.070(2) Uani 1 1 d . .
N4 N 1.7948(7) 0.5805(5) -0.4786(4) 0.077(3) Uani 1 1 d . .
C1 C 0.7794(8) 0.9125(6) -0.0947(5) 0.064(3) Uani 1 1 d . .
H1 H 0.8378 0.9111 -0.0890 0.077 Uiso 1 1 calc R U
C2 C 0.7691(9) 0.9310(6) -0.1615(6) 0.077(3) Uani 1 1 d . .
H2 H 0.8196 0.9419 -0.1996 0.093 Uiso 1 1 calc R U
C3 C 0.6846(11) 0.9331(7) -0.1709(6) 0.088(4) Uani 1 1 d . .
H3 H 0.6758 0.9456 -0.2152 0.105 Uiso 1 1 calc R U
C4 C 0.6135(9) 0.9165(6) -0.1140(6) 0.076(3) Uani 1 1 d . .
H4 H 0.5558 0.9158 -0.1192 0.091 Uiso 1 1 calc R U
C5 C 0.6254(8) 0.9007(5) -0.0487(5) 0.055(3) Uani 1 1 d . .
C6 C 0.5480(7) 0.8879(5) 0.0165(5) 0.056(3) Uani 1 1 d . .
C7 C 0.4504(8) 0.9033(6) 0.0193(6) 0.066(3) Uani 1 1 d . .
H7 H 0.4318 0.9211 -0.0219 0.079 Uiso 1 1 calc R U
C8 C 0.3829(8) 0.8931(6) 0.0796(7) 0.069(3) Uani 1 1 d . .
H8 H 0.3190 0.9015 0.0801 0.082 Uiso 1 1 calc R U
C9 C 0.4092(8) 0.8701(6) 0.1408(6) 0.070(3) Uani 1 1 d . .
H9 H 0.3634 0.8647 0.1835 0.084 Uiso 1 1 calc R U
C10 C 0.5045(8) 0.8555(6) 0.1369(6) 0.067(3) Uani 1 1 d . .
H10 H 0.5223 0.8388 0.1783 0.080 Uiso 1 1 calc R U
C11 C 0.9441(7) 0.7535(6) -0.0296(5) 0.059(3) Uani 1 1 d . .
C12 C 0.9112(8) 0.6905(6) -0.0295(5) 0.069(3) Uani 1 1 d . .
H12 H 0.9523 0.6523 -0.0581 0.083 Uiso 1 1 calc R U
C13 C 0.8206(8) 0.6796(6) 0.0105(5) 0.055(3) Uani 1 1 d . .
C14 C 1.0434(8) 0.7583(7) -0.0775(5) 0.062(3) Uani 1 1 d . .
C15 C 1.0606(8) 0.8340(7) -0.0986(6) 0.073(3) Uani 1 1 d . .
H15 H 1.0137 0.8800 -0.0817 0.088 Uiso 1 1 calc R U
C16 C 1.1493(10) 0.8406(8) -0.1458(6) 0.079(3) Uani 1 1 d . .
H16 H 1.1599 0.8918 -0.1618 0.095 Uiso 1 1 calc R U
C17 C 1.2210(10) 0.7725(11) -0.1689(6) 0.101(4) Uani 1 1 d . .
H17 H 1.2814 0.7763 -0.1978 0.121 Uiso 1 1 calc R U
C18 C 1.2012(10) 0.6996(9) -0.1483(7) 0.103(4) Uani 1 1 d . .
H18 H 1.2485 0.6541 -0.1659 0.123 Uiso 1 1 calc R U
C19 C 1.1156(9) 0.6895(7) -0.1031(6) 0.087(4) Uani 1 1 d . .
H19 H 1.1053 0.6381 -0.0897 0.104 Uiso 1 1 calc R U
C20 C 0.7937(9) 0.6091(7) 0.0075(6) 0.0924(16) Uani 1 1 d . .
C21 C 0.8395(8) 0.5647(7) -0.0466(6) 0.0924(16) Uani 1 1 d . .
H21 H 0.8906 0.5784 -0.0824 0.111 Uiso 1 1 calc R U
C22 C 0.8101(9) 0.5006(7) -0.0478(6) 0.0924(16) Uani 1 1 d . .
H22 H 0.8416 0.4711 -0.0842 0.111 Uiso 1 1 calc R U
C23 C 0.7348(8) 0.4802(7) 0.0042(6) 0.0924(16) Uani 1 1 d . .
H23 H 0.7151 0.4370 0.0030 0.111 Uiso 1 1 calc R U
C24 C 0.6883(9) 0.5231(7) 0.0580(6) 0.0924(16) Uani 1 1 d . .
H24 H 0.6378 0.5088 0.0941 0.111 Uiso 1 1 calc R U
C25 C 0.7184(9) 0.5888(7) 0.0577(6) 0.0924(16) Uani 1 1 d . .
H25 H 0.6854 0.6195 0.0932 0.111 Uiso 1 1 calc R U
C26 C 0.7405(7) 1.0411(6) 0.0624(6) 0.055(3) Uani 1 1 d . .
C27 C 0.6713(7) 1.0576(6) 0.1236(5) 0.055(3) Uani 1 1 d . .
H27 H 0.6585 1.1073 0.1369 0.065 Uiso 1 1 calc R U
C28 C 0.6194(7) 1.0037(7) 0.1666(5) 0.055(3) Uani 1 1 d . .
C29 C 0.7873(7) 1.1058(6) 0.0171(5) 0.057(3) Uani 1 1 d . .
C30 C 0.8864(8) 1.0838(7) -0.0200(5) 0.070(3) Uani 1 1 d . .
H30 H 0.9218 1.0286 -0.0197 0.084 Uiso 1 1 calc R U
C31 C 0.9309(10) 1.1428(9) -0.0563(6) 0.092(4) Uani 1 1 d . .
H31 H 0.9968 1.1261 -0.0794 0.110 Uiso 1 1 calc R U
C32 C 0.8852(12) 1.2224(10) -0.0604(7) 0.100(5) Uani 1 1 d . .
H32 H 0.9181 1.2610 -0.0853 0.121 Uiso 1 1 calc R U
C33 C 0.7875(12) 1.2466(8) -0.0266(7) 0.097(4) Uani 1 1 d . .
H33 H 0.7529 1.3023 -0.0311 0.116 Uiso 1 1 calc R U
C34 C 0.7402(8) 1.1897(7) 0.0137(6) 0.073(3) Uani 1 1 d . .
H34 H 0.6755 1.2077 0.0392 0.088 Uiso 1 1 calc R U
C35 C 0.5417(7) 1.0295(7) 0.2316(5) 0.058(3) Uani 1 1 d . .
C36 C 0.5078(8) 0.9687(7) 0.2803(6) 0.071(3) Uani 1 1 d . .
H36 H 0.5338 0.9146 0.2728 0.086 Uiso 1 1 calc R U
C37 C 0.4339(9) 0.9881(9) 0.3414(6) 0.094(4) Uani 1 1 d . .
H37 H 0.4124 0.9468 0.3748 0.113 Uiso 1 1 calc R U
C38 C 0.3941(9) 1.0678(10) 0.3511(7) 0.100(4) Uani 1 1 d . .
H38 H 0.3434 1.0812 0.3904 0.119 Uiso 1 1 calc R U
C39 C 0.4281(9) 1.1277(8) 0.3037(6) 0.081(4) Uani 1 1 d . .
H39 H 0.4022 1.1816 0.3115 0.098 Uiso 1 1 calc R U
C40 C 0.5010(7) 1.1090(7) 0.2439(5) 0.069(3) Uani 1 1 d . .
H40 H 0.5229 1.1508 0.2115 0.083 Uiso 1 1 calc R U
C41 C 0.8341(9) 0.8221(7) 0.2122(7) 0.077(3) Uani 1 1 d . .
C42 C 0.7718(9) 0.7822(6) 0.2608(5) 0.073(3) Uani 1 1 d . .
H42 H 0.7720 0.7724 0.3071 0.088 Uiso 1 1 calc R U
C43 C 0.7067(8) 0.7547(6) 0.2445(5) 0.065(3) Uani 1 1 d . .
C44 C 0.9043(10) 0.8451(8) 0.2323(7) 0.1127(19) Uani 1 1 d . .
C45 C 0.9212(10) 0.9187(8) 0.2042(6) 0.1127(19) Uani 1 1 d . .
H45 H 0.8855 0.9552 0.1738 0.135 Uiso 1 1 calc R U
C46 C 0.9879(9) 0.9424(8) 0.2179(6) 0.1127(19) Uani 1 1 d . .
H46 H 0.9973 0.9937 0.1980 0.135 Uiso 1 1 calc R U
C47 C 1.0404(9) 0.8874(8) 0.2624(6) 0.1127(19) Uani 1 1 d . .
H47 H 1.0864 0.9015 0.2727 0.135 Uiso 1 1 calc R U
C48 C 1.0260(9) 0.8118(8) 0.2919(6) 0.1127(19) Uani 1 1 d . .
H48 H 1.0620 0.7751 0.3219 0.135 Uiso 1 1 calc R U
C49 C 0.9567(9) 0.7906(8) 0.2763(6) 0.1127(19) Uani 1 1 d . .
H49 H 0.9465 0.7396 0.2958 0.135 Uiso 1 1 calc R U
C50 C 0.6396(10) 0.7133(8) 0.3017(6) 0.1075(19) Uani 1 1 d . .
C51 C 0.6068(9) 0.6581(8) 0.2873(6) 0.1075(19) Uani 1 1 d . .
H51 H 0.6258 0.6476 0.2422 0.129 Uiso 1 1 calc R U
C52 C 0.5452(9) 0.6184(8) 0.3404(6) 0.1075(19) Uani 1 1 d . .
H52 H 0.5254 0.5796 0.3314 0.129 Uiso 1 1 calc R U
C53 C 0.5134(9) 0.6373(8) 0.4073(6) 0.1075(19) Uani 1 1 d . .
H53 H 0.4716 0.6120 0.4432 0.129 Uiso 1 1 calc R U
C54 C 0.5454(10) 0.6939(8) 0.4182(6) 0.1075(19) Uani 1 1 d . .
H54 H 0.5224 0.7077 0.4623 0.129 Uiso 1 1 calc R U
C55 C 0.6079(9) 0.7309(8) 0.3695(6) 0.1075(19) Uani 1 1 d . .
H55 H 0.6298 0.7672 0.3802 0.129 Uiso 1 1 calc R U
C56 C 1.7262(9) 0.5516(7) -0.4784(6) 0.0925(13) Uani 1 1 d . .
H56 H 1.6768 0.5469 -0.4376 0.111 Uiso 1 1 calc R U
C57 C 1.7243(8) 0.5278(7) -0.5366(5) 0.0925(13) Uani 1 1 d . .
H57 H 1.6746 0.5093 -0.5365 0.111 Uiso 1 1 calc R U
C58 C 1.7999(8) 0.5338(7) -0.5928(6) 0.0925(13) Uani 1 1 d . .
H58 H 1.8013 0.5189 -0.6328 0.111 Uiso 1 1 calc R U
C59 C 1.8745(9) 0.5601(7) -0.5952(6) 0.0925(13) Uani 1 1 d . .
H59 H 1.9255 0.5629 -0.6353 0.111 Uiso 1 1 calc R U
C60 C 1.8710(9) 0.5829(8) -0.5337(6) 0.0925(13) Uani 1 1 d . .
C61 C 1.9472(9) 0.6092(7) -0.5291(6) 0.0925(13) Uani 1 1 d . .
C62 C 1.9968(9) 0.6629(7) -0.4621(6) 0.0925(13) Uani 1 1 d . .
H62 H 1.9844 0.6837 -0.4223 0.111 Uiso 1 1 calc R U
C63 C 2.0865(8) 0.6586(7) -0.5121(5) 0.0925(13) Uani 1 1 d . .
H63 H 2.1335 0.6756 -0.5059 0.111 Uiso 1 1 calc R U
C64 C 2.1020(9) 0.6294(7) -0.5687(6) 0.0925(13) Uani 1 1 d . .
H64 H 2.1611 0.6256 -0.6026 0.111 Uiso 1 1 calc R U
C65 C 2.0340(9) 0.6053(7) -0.5779(6) 0.0925(13) Uani 1 1 d . .
H65 H 2.0465 0.5856 -0.6182 0.111 Uiso 1 1 calc R U
C66 C 1.6665(8) 0.8077(6) -0.4806(5) 0.061(3) Uani 1 1 d . .
C67 C 1.5764(8) 0.7946(7) -0.4587(6) 0.072(3) Uani 1 1 d . .
H67 H 1.5281 0.8319 -0.4791 0.086 Uiso 1 1 calc R U
C68 C 1.5525(9) 0.7287(7) -0.4077(5) 0.070(3) Uani 1 1 d . .
C69 C 1.6858(9) 0.8796(8) -0.5343(7) 0.121(2) Uani 1 1 d D .
C70 C 1.7780(9) 0.8872(7) -0.5548(6) 0.121(2) Uani 1 1 d D .
H70 H 1.8252 0.8478 -0.5345 0.145 Uiso 1 1 calc R U
C71 C 1.8031(9) 0.9511(7) -0.6047(6) 0.121(2) Uani 1 1 d D .
H71 H 1.8653 0.9559 -0.6156 0.145 Uiso 1 1 calc R U
C72 C 1.7354(8) 1.0083(8) -0.6386(6) 0.121(2) Uani 1 1 d D .
H72 H 1.7524 1.0485 -0.6757 0.145 Uiso 1 1 calc R U
C73 C 1.6421(9) 1.0024(7) -0.6147(6) 0.121(2) Uani 1 1 d D .
H73 H 1.5940 1.0429 -0.6334 0.145 Uiso 1 1 calc R U
C74 C 1.6167(9) 0.9391(7) -0.5639(6) 0.121(2) Uani 1 1 d D .
H74 H 1.5529 0.9368 -0.5499 0.145 Uiso 1 1 calc R U
C75 C 1.4561(10) 0.7196(8) -0.3911(8) 0.135(2) Uani 1 1 d D .
C76 C 1.4409(9) 0.6467(9) -0.3530(7) 0.135(2) Uani 1 1 d D .
H76 H 1.4909 0.6054 -0.3369 0.162 Uiso 1 1 calc R U
C77 C 1.3508(8) 0.6345(8) -0.3383(7) 0.135(2) Uani 1 1 d D .
H77 H 1.3439 0.5838 -0.3129 0.162 Uiso 1 1 calc R U
C78 C 1.2711(9) 0.6909(8) -0.3584(7) 0.135(2) Uani 1 1 d D .
H78 H 1.2116 0.6812 -0.3483 0.162 Uiso 1 1 calc R U
C79 C 1.2898(9) 0.7638(8) -0.3953(7) 0.135(2) Uani 1 1 d D .
H79 H 1.2388 0.8058 -0.4098 0.162 Uiso 1 1 calc R U
C80 C 1.3789(8) 0.7795(9) -0.4126(7) 0.135(2) Uani 1 1 d D .
H80 H 1.3862 0.8299 -0.4383 0.162 Uiso 1 1 calc R U
C81 C 1.8203(7) 0.7471(6) -0.2907(6) 0.060(3) Uani 1 1 d . .
C82 C 1.7630(7) 0.7240(6) -0.2261(5) 0.058(3) Uani 1 1 d . .
H82 H 1.7702 0.7353 -0.1873 0.070 Uiso 1 1 calc R U
C83 C 1.6960(7) 0.6851(6) -0.2167(4) 0.057(3) Uani 1 1 d D .
C84 C 1.8907(9) 0.7924(8) -0.2960(6) 0.0906(16) Uani 1 1 d . .
C85 C 1.9128(8) 0.8455(7) -0.3556(6) 0.0906(16) Uani 1 1 d . .
H85 H 1.8819 0.8564 -0.3901 0.109 Uiso 1 1 calc R U
C86 C 1.9810(8) 0.8832(7) -0.3647(6) 0.0906(16) Uani 1 1 d . .
H86 H 1.9972 0.9185 -0.4061 0.109 Uiso 1 1 calc R U
C87 C 2.0265(8) 0.8697(7) -0.3131(6) 0.0906(16) Uani 1 1 d . .
H87 H 2.0711 0.8970 -0.3192 0.109 Uiso 1 1 calc R U
C88 C 2.0047(8) 0.8164(7) -0.2542(6) 0.0906(16) Uani 1 1 d . .
H88 H 2.0354 0.8059 -0.2195 0.109 Uiso 1 1 calc R U
C89 C 1.9375(8) 0.7776(7) -0.2451(6) 0.0906(16) Uani 1 1 d . .
H89 H 1.9230 0.7407 -0.2043 0.109 Uiso 1 1 calc R U
C90 C 1.6245(8) 0.6687(6) -0.1474(4) 0.0825(14) Uani 1 1 d D .
C91 C 1.5705(7) 0.6158(6) -0.1368(5) 0.0825(14) Uani 1 1 d D .
H91 H 1.5784 0.5911 -0.1733 0.099 Uiso 1 1 calc R U
C92 C 1.5053(7) 0.5989(6) -0.0735(4) 0.0825(14) Uani 1 1 d D .
H92 H 1.4730 0.5609 -0.0671 0.099 Uiso 1 1 calc R U
C93 C 1.4883(8) 0.6384(6) -0.0199(5) 0.0825(14) Uani 1 1 d D .
H93 H 1.4430 0.6289 0.0223 0.099 Uiso 1 1 calc R U
C94 C 1.5393(7) 0.6919(6) -0.0298(5) 0.0825(14) Uani 1 1 d D .
H94 H 1.5282 0.7190 0.0060 0.099 Uiso 1 1 calc R U
C95 C 1.6071(7) 0.7061(6) -0.0922(4) 0.0825(14) Uani 1 1 d D .
H95 H 1.6419 0.7418 -0.0971 0.099 Uiso 1 1 calc R U
C96 C 1.9014(7) 0.5096(6) -0.2724(5) 0.055(3) Uani 1 1 d . .
C97 C 1.8379(8) 0.4645(6) -0.2452(5) 0.060(3) Uani 1 1 d . .
H97 H 1.8454 0.4260 -0.2052 0.072 Uiso 1 1 calc R U
C98 C 1.7623(8) 0.4702(6) -0.2715(5) 0.064(3) Uani 1 1 d . .
C99 C 1.9798(8) 0.4934(8) -0.2397(5) 0.0863(16) Uani 1 1 d . .
C100 C 2.0162(8) 0.5564(7) -0.2491(5) 0.0863(16) Uani 1 1 d . .
H100 H 1.9928 0.6062 -0.2766 0.104 Uiso 1 1 calc R U
C101 C 2.0894(8) 0.5470(7) -0.2176(5) 0.0863(16) Uani 1 1 d . .
H101 H 2.1116 0.5914 -0.2232 0.104 Uiso 1 1 calc R U
C102 C 2.1271(8) 0.4746(7) -0.1795(5) 0.0863(16) Uani 1 1 d . .
H102 H 2.1755 0.4685 -0.1592 0.104 Uiso 1 1 calc R U
C103 C 2.0919(8) 0.4084(7) -0.1710(5) 0.0863(16) Uani 1 1 d . .
H103 H 2.1178 0.3578 -0.1454 0.104 Uiso 1 1 calc R U
C104 C 2.0179(8) 0.4183(7) -0.2010(5) 0.0863(16) Uani 1 1 d . .
H104 H 1.9945 0.3745 -0.1949 0.104 Uiso 1 1 calc R U
C105 C 1.6923(9) 0.4215(8) -0.2355(5) 0.071(3) Uani 1 1 d . .
C106 C 1.5996(11) 0.4563(8) -0.2440(6) 0.088(4) Uani 1 1 d . .
H106 H 1.5834 0.5067 -0.2730 0.105 Uiso 1 1 calc R U
C107 C 1.5309(10) 0.4150(9) -0.2087(7) 0.094(4) Uani 1 1 d . .
H107 H 1.4677 0.4385 -0.2134 0.113 Uiso 1 1 calc R U
C108 C 1.5550(13) 0.3386(11) -0.1661(7) 0.109(5) Uani 1 1 d . .
H108 H 1.5095 0.3100 -0.1435 0.131 Uiso 1 1 calc R U
C109 C 1.6457(13) 0.3080(8) -0.1588(6) 0.102(4) Uani 1 1 d . .
H109 H 1.6619 0.2578 -0.1297 0.123 Uiso 1 1 calc R U
C110 C 1.7158(9) 0.3471(8) -0.1924(6) 0.085(4) Uani 1 1 d . .
H110 H 1.7781 0.3237 -0.1862 0.102 Uiso 1 1 calc R U

loop_
_atom_site_aniso_label
_atom_site_aniso_U_11
_atom_site_aniso_U_22
_atom_site_aniso_U_33
_atom_site_aniso_U_23
_atom_site_aniso_U_13
_atom_site_aniso_U_12
Er1 0.0556(3) 0.0462(3) 0.0564(3) -0.0177(2) -0.0247(2) -0.0055(2)
Er2 0.0605(3) 0.0591(3) 0.0467(3) -0.0084(2) -0.0219(2) -0.0095(3)
O1 0.061(4) 0.053(4) 0.062(4) -0.021(3) -0.018(4) -0.008(3)
O2 0.053(4) 0.050(4) 0.075(4) -0.020(4) -0.025(4) -0.007(3)
O3 0.065(4) 0.058(5) 0.067(4) -0.022(4) -0.028(4) -0.013(4)
O4 0.068(5) 0.040(4) 0.076(4) -0.027(3) -0.015(4) -0.013(3)
O5 0.066(5) 0.067(5) 0.074(5) -0.017(4) -0.028(4) -0.017(4)
O6 0.067(4) 0.055(4) 0.054(4) -0.017(3) -0.026(4) -0.006(3)
O7 0.073(5) 0.071(5) 0.069(5) -0.008(4) -0.028(4) -0.011(4)
O8 0.061(5) 0.077(5) 0.063(4) 0.000(4) -0.031(4) -0.011(4)
O9 0.068(5) 0.072(5) 0.058(4) -0.020(4) -0.012(4) -0.029(4)
O10 0.069(5) 0.079(5) 0.048(4) -0.014(4) -0.017(4) -0.020(4)
O11 0.098(6) 0.063(5) 0.047(4) -0.007(4) -0.023(4) -0.031(4)
O12 0.069(5) 0.057(4) 0.049(4) 0.001(3) -0.019(3) -0.021(4)
N1 0.049(5) 0.046(5) 0.057(5) -0.013(4) -0.021(5) -0.004(4)
N2 0.058(6) 0.037(5) 0.072(6) -0.015(4) -0.033(5) 0.001(4)
N3 0.083(7) 0.056(6) 0.062(5) -0.011(4) -0.034(5) 0.003(5)
N4 0.076(7) 0.083(7) 0.068(6) -0.015(5) -0.039(5) 0.000(5)
C1 0.060(7) 0.080(8) 0.046(6) -0.002(6) -0.022(6) -0.011(6)
C2 0.076(9) 0.058(7) 0.075(8) 0.001(6) -0.023(7) 0.000(6)
C3 0.119(12) 0.082(9) 0.048(7) -0.015(6) -0.029(8) -0.005(8)
C4 0.110(10) 0.066(8) 0.075(8) -0.015(6) -0.066(8) -0.014(7)
C5 0.062(7) 0.035(6) 0.073(7) -0.014(5) -0.028(6) -0.007(5)
C6 0.060(7) 0.043(6) 0.075(7) -0.019(5) -0.040(6) 0.001(5)
C7 0.076(8) 0.045(7) 0.090(9) 0.000(6) -0.049(7) -0.017(6)
C8 0.061(8) 0.049(7) 0.103(9) -0.011(7) -0.028(8) -0.021(6)
C9 0.061(8) 0.074(8) 0.081(8) -0.029(6) -0.012(7) -0.022(6)
C10 0.061(8) 0.066(8) 0.078(8) -0.025(6) -0.019(7) -0.015(6)
C11 0.057(7) 0.044(7) 0.075(7) -0.012(6) -0.043(6) 0.012(6)
C12 0.085(9) 0.054(7) 0.076(8) -0.038(6) -0.018(7) -0.014(7)
C13 0.073(8) 0.045(7) 0.051(6) -0.011(5) -0.030(6) -0.008(6)
C14 0.066(8) 0.063(8) 0.069(7) -0.022(6) -0.042(6) -0.003(7)
C15 0.069(9) 0.084(10) 0.079(8) -0.031(7) -0.025(7) -0.019(7)
C16 0.075(9) 0.081(10) 0.095(9) -0.004(7) -0.039(8) -0.032(8)
C17 0.077(10) 0.138(14) 0.094(10) -0.026(10) -0.021(8) -0.038(11)
C18 0.080(11) 0.094(12) 0.125(12) -0.039(9) -0.006(9) -0.022(9)
C19 0.078(9) 0.077(9) 0.091(9) -0.038(7) -0.006(7) -0.004(8)
C20 0.106(5) 0.078(4) 0.102(4) -0.045(3) -0.008(3) -0.035(3)
C21 0.106(5) 0.078(4) 0.102(4) -0.045(3) -0.008(3) -0.035(3)
C22 0.106(5) 0.078(4) 0.102(4) -0.045(3) -0.008(3) -0.035(3)
C23 0.106(5) 0.078(4) 0.102(4) -0.045(3) -0.008(3) -0.035(3)
C24 0.106(5) 0.078(4) 0.102(4) -0.045(3) -0.008(3) -0.035(3)
C25 0.106(5) 0.078(4) 0.102(4) -0.045(3) -0.008(3) -0.035(3)
C26 0.057(7) 0.042(6) 0.087(8) -0.009(6) -0.051(6) -0.011(6)
C27 0.049(6) 0.054(7) 0.060(7) -0.036(6) -0.013(5) 0.003(5)
C28 0.049(7) 0.061(8) 0.063(7) -0.018(6) -0.033(6) -0.005(6)
C29 0.048(7) 0.060(8) 0.070(7) -0.019(6) -0.022(6) -0.012(6)
C30 0.074(9) 0.070(8) 0.078(8) -0.024(7) -0.028(7) -0.022(7)
C31 0.107(11) 0.098(11) 0.074(8) 0.005(8) 0.002(7) -0.073(10)
C32 0.143(14) 0.100(13) 0.089(10) 0.023(9) -0.048(10) -0.085(12)
C33 0.153(14) 0.075(10) 0.099(10) 0.013(8) -0.063(10) -0.070(11)
C34 0.075(8) 0.058(8) 0.094(8) -0.014(7) -0.041(7) -0.011(7)
C35 0.062(7) 0.059(8) 0.054(7) -0.019(6) -0.020(6) -0.007(6)
C36 0.070(8) 0.066(8) 0.082(8) -0.034(7) -0.023(7) -0.005(6)
C37 0.082(9) 0.110(12) 0.086(9) -0.031(8) 0.006(8) -0.041(8)
C38 0.092(10) 0.118(13) 0.088(10) -0.058(10) -0.009(8) -0.015(10)
C39 0.081(9) 0.081(10) 0.075(8) -0.044(7) -0.037(7) 0.022(7)
C40 0.074(8) 0.067(8) 0.061(7) -0.017(6) -0.032(6) 0.001(6)
C41 0.090(9) 0.061(8) 0.081(9) -0.022(7) -0.048(8) 0.008(7)
C42 0.112(10) 0.067(8) 0.051(7) -0.005(6) -0.049(7) -0.017(7)
C43 0.078(8) 0.039(6) 0.065(7) -0.014(5) -0.026(6) 0.006(5)
C44 0.149(5) 0.103(5) 0.131(5) 0.006(4) -0.097(4) -0.053(4)
C45 0.149(5) 0.103(5) 0.131(5) 0.006(4) -0.097(4) -0.053(4)
C46 0.149(5) 0.103(5) 0.131(5) 0.006(4) -0.097(4) -0.053(4)
C47 0.149(5) 0.103(5) 0.131(5) 0.006(4) -0.097(4) -0.053(4)
C48 0.149(5) 0.103(5) 0.131(5) 0.006(4) -0.097(4) -0.053(4)
C49 0.149(5) 0.103(5) 0.131(5) 0.006(4) -0.097(4) -0.053(4)
C50 0.147(6) 0.130(5) 0.069(4) -0.009(4) -0.033(4) -0.071(4)
C51 0.147(6) 0.130(5) 0.069(4) -0.009(4) -0.033(4) -0.071(4)
C52 0.147(6) 0.130(5) 0.069(4) -0.009(4) -0.033(4) -0.071(4)
C53 0.147(6) 0.130(5) 0.069(4) -0.009(4) -0.033(4) -0.071(4)
C54 0.147(6) 0.130(5) 0.069(4) -0.009(4) -0.033(4) -0.071(4)
C55 0.147(6) 0.130(5) 0.069(4) -0.009(4) -0.033(4) -0.071(4)
C56 0.087(3) 0.103(3) 0.077(3) -0.029(2) -0.017(2) -0.011(3)
C57 0.087(3) 0.103(3) 0.077(3) -0.029(2) -0.017(2) -0.011(3)
C58 0.087(3) 0.103(3) 0.077(3) -0.029(2) -0.017(2) -0.011(3)
C59 0.087(3) 0.103(3) 0.077(3) -0.029(2) -0.017(2) -0.011(3)
C60 0.087(3) 0.103(3) 0.077(3) -0.029(2) -0.017(2) -0.011(3)
C61 0.087(3) 0.103(3) 0.077(3) -0.029(2) -0.017(2) -0.011(3)
C62 0.087(3) 0.103(3) 0.077(3) -0.029(2) -0.017(2) -0.011(3)
C63 0.087(3) 0.103(3) 0.077(3) -0.029(2) -0.017(2) -0.011(3)
C64 0.087(3) 0.103(3) 0.077(3) -0.029(2) -0.017(2) -0.011(3)
C65 0.087(3) 0.103(3) 0.077(3) -0.029(2) -0.017(2) -0.011(3)
C66 0.077(8) 0.062(7) 0.045(6) -0.028(5) -0.034(6) 0.009(6)
C67 0.056(8) 0.075(9) 0.089(9) -0.024(7) -0.038(7) 0.002(6)
C68 0.089(9) 0.066(8) 0.044(6) -0.029(6) -0.015(6) 0.000(7)
C69 0.125(5) 0.107(5) 0.110(5) 0.041(3) -0.054(4) -0.033(4)
C70 0.125(5) 0.107(5) 0.110(5) 0.041(3) -0.054(4) -0.033(4)
C71 0.125(5) 0.107(5) 0.110(5) 0.041(3) -0.054(4) -0.033(4)
C72 0.125(5) 0.107(5) 0.110(5) 0.041(3) -0.054(4) -0.033(4)
C73 0.125(5) 0.107(5) 0.110(5) 0.041(3) -0.054(4) -0.033(4)
C74 0.125(5) 0.107(5) 0.110(5) 0.041(3) -0.054(4) -0.033(4)
C75 0.074(4) 0.141(7) 0.169(6) -0.005(5) -0.028(4) -0.027(4)
C76 0.074(4) 0.141(7) 0.169(6) -0.005(5) -0.028(4) -0.027(4)
C77 0.074(4) 0.141(7) 0.169(6) -0.005(5) -0.028(4) -0.027(4)
C78 0.074(4) 0.141(7) 0.169(6) -0.005(5) -0.028(4) -0.027(4)
C79 0.074(4) 0.141(7) 0.169(6) -0.005(5) -0.028(4) -0.027(4)
C80 0.074(4) 0.141(7) 0.169(6) -0.005(5) -0.028(4) -0.027(4)
C81 0.050(7) 0.056(7) 0.061(7) -0.009(6) -0.014(6) -0.004(5)
C82 0.052(7) 0.080(8) 0.051(6) -0.023(6) -0.017(5) -0.018(6)
C83 0.060(7) 0.061(7) 0.056(6) -0.015(5) -0.017(6) -0.019(6)
C84 0.084(4) 0.105(5) 0.098(4) -0.023(3) -0.022(3) -0.042(3)
C85 0.084(4) 0.105(5) 0.098(4) -0.023(3) -0.022(3) -0.042(3)
C86 0.084(4) 0.105(5) 0.098(4) -0.023(3) -0.022(3) -0.042(3)
C87 0.084(4) 0.105(5) 0.098(4) -0.023(3) -0.022(3) -0.042(3)
C88 0.084(4) 0.105(5) 0.098(4) -0.023(3) -0.022(3) -0.042(3)
C89 0.084(4) 0.105(5) 0.098(4) -0.023(3) -0.022(3) -0.042(3)
C90 0.092(4) 0.095(4) 0.062(3) -0.021(3) -0.007(3) -0.037(3)
C91 0.092(4) 0.095(4) 0.062(3) -0.021(3) -0.007(3) -0.037(3)
C92 0.092(4) 0.095(4) 0.062(3) -0.021(3) -0.007(3) -0.037(3)
C93 0.092(4) 0.095(4) 0.062(3) -0.021(3) -0.007(3) -0.037(3)
C94 0.092(4) 0.095(4) 0.062(3) -0.021(3) -0.007(3) -0.037(3)
C95 0.092(4) 0.095(4) 0.062(3) -0.021(3) -0.007(3) -0.037(3)
C96 0.056(7) 0.051(7) 0.058(7) -0.015(6) -0.016(6) -0.013(6)
C97 0.084(8) 0.051(7) 0.051(6) -0.004(5) -0.036(6) -0.013(6)
C98 0.066(8) 0.064(8) 0.053(7) -0.021(6) 0.004(6) -0.018(6)
C99 0.077(4) 0.099(5) 0.077(3) -0.018(3) -0.040(3) 0.000(3)
C100 0.077(4) 0.099(5) 0.077(3) -0.018(3) -0.040(3) 0.000(3)
C101 0.077(4) 0.099(5) 0.077(3) -0.018(3) -0.040(3) 0.000(3)
C102 0.077(4) 0.099(5) 0.077(3) -0.018(3) -0.040(3) 0.000(3)
C103 0.077(4) 0.099(5) 0.077(3) -0.018(3) -0.040(3) 0.000(3)
C104 0.077(4) 0.099(5) 0.077(3) -0.018(3) -0.040(3) 0.000(3)
C105 0.075(9) 0.079(9) 0.053(7) -0.014(6) -0.010(7) -0.021(8)
C106 0.103(11) 0.087(10) 0.081(9) -0.024(7) -0.011(8) -0.044(9)
C107 0.093(11) 0.111(12) 0.094(10) -0.031(9) -0.030(9) -0.034(10)
C108 0.133(15) 0.132(15) 0.082(10) -0.012(10) -0.018(10) -0.078(12)
C109 0.154(15) 0.084(10) 0.084(9) 0.006(7) -0.045(11) -0.055(11)
C110 0.101(10) 0.074(9) 0.089(9) 0.002(7) -0.030(8) -0.042(8)

loop_
_atom_type_symbol
_atom_type_description
_atom_type_scat_dispersion_real
_atom_type_scat_dispersion_imag
_atom_type_scat_source
C C 0.0033 0.0016 'International Tables Vol C Tables 4.2.6.8 and 6.1.1.4'
H H 0.0000 0.0000 'International Tables Vol C Tables 4.2.6.8 and 6.1.1.4'
Er Er -0.2586 4.9576 'International Tables Vol C Tables 4.2.6.8 and 6.1.1.4'
N N 0.0061 0.0033 'International Tables Vol C Tables 4.2.6.8 and 6.1.1.4'
O O 0.0106 0.0060 'International Tables Vol C Tables 4.2.6.8 and 6.1.1.4'

loop_
_geom_angle_atom_site_label_1
_geom_angle_atom_site_label_2
_geom_angle_atom_site_label_3
_geom_angle
O5 Er1 O3 80.2(2)
O5 Er1 O2 78.5(2)
O3 Er1 O2 81.2(2)
O5 Er1 O1 117.4(2)
O3 Er1 O1 144.7(2)
O2 Er1 O1 73.6(2)
O5 Er1 O4 80.5(2)
O3 Er1 O4 73.0(2)
O2 Er1 O4 149.1(2)
O1 Er1 O4 136.8(2)
O5 Er1 O6 74.1(2)
O3 Er1 O6 141.7(2)
O2 Er1 O6 119.8(2)
O1 Er1 O6 73.4(2)
O4 Er1 O6 75.1(2)
O5 Er1 N2 145.9(3)
O3 Er1 N2 106.8(2)
O2 Er1 N2 135.1(2)
O1 Er1 N2 76.3(2)
O4 Er1 N2 70.4(2)
O6 Er1 N2 81.4(2)
O5 Er1 N1 146.5(3)
O3 Er1 N1 72.9(2)
O2 Er1 N1 78.1(2)
O1 Er1 N1 78.0(2)
O4 Er1 N1 109.2(2)
O6 Er1 N1 138.9(2)
N2 Er1 N1 63.4(3)
O9 Er2 O8 115.1(2)
O9 Er2 O10 72.7(2)
O8 Er2 O10 75.0(2)
O9 Er2 O11 77.7(2)
O8 Er2 O11 145.4(2)
O10 Er2 O11 138.5(2)
O9 Er2 O7 76.9(2)
O8 Er2 O7 73.0(2)
O10 Er2 O7 119.9(2)
O11 Er2 O7 79.6(2)
O9 Er2 O12 83.0(2)
O8 Er2 O12 138.3(2)
O10 Er2 O12 75.6(2)
O11 Er2 O12 72.4(2)
O7 Er2 O12 148.4(2)
O9 Er2 N3 148.1(2)
O8 Er2 N3 74.2(2)
O10 Er2 N3 81.4(2)
O11 Er2 N3 112.7(2)
O7 Er2 N3 133.5(2)
O12 Er2 N3 72.7(2)
O9 Er2 N4 145.5(3)
O8 Er2 N4 80.0(2)
O10 Er2 N4 141.4(3)
O11 Er2 N4 74.1(3)
O7 Er2 N4 78.8(3)
O12 Er2 N4 106.6(2)
N3 Er2 N4 63.7(3)
C13 O1 Er1 138.3(7)
C11 O2 Er1 135.1(7)
C26 O3 Er1 135.1(6)
C28 O4 Er1 136.5(6)
C41 O5 Er1 134.4(7)
C43 O6 Er1 133.1(6)
C68 O7 Er2 138.1(8)
C66 O8 Er2 137.7(7)
C83 O9 Er2 135.6(6)
C81 O10 Er2 132.2(6)
C98 O11 Er2 130.4(6)
C96 O12 Er2 132.3(6)
C1 N1 C5 116.9(8)
C1 N1 Er1 120.0(6)
C5 N1 Er1 122.8(7)
C10 N2 C6 117.7(9)
C10 N2 Er1 120.4(6)
C6 N2 Er1 121.6(7)
C62 N3 C61 118.3(10)
C62 N3 Er2 120.3(7)
C61 N3 Er2 121.4(8)
C56 N4 C60 121.1(10)
C56 N4 Er2 118.9(8)
C60 N4 Er2 119.7(8)
N1 C1 C2 123.1(10)
C3 C2 C1 119.3(11)
C4 C3 C2 118.2(11)
C3 C4 C5 120.8(11)
N1 C5 C4 121.6(10)
N1 C5 C6 114.5(9)
C4 C5 C6 123.9(10)
N2 C6 C7 118.6(10)
N2 C6 C5 117.1(9)
C7 C6 C5 124.3(9)
C8 C7 C6 121.9(10)
C7 C8 C9 119.2(10)
C10 C9 C8 117.9(11)
N2 C10 C9 124.7(10)
O2 C11 C12 125.3(10)
O2 C11 C14 115.8(9)
C12 C11 C14 118.9(10)
C11 C12 C13 125.0(9)
O1 C13 C12 122.0(9)
O1 C13 C20 117.6(10)
C12 C13 C20 120.4(10)
C15 C14 C19 119.5(11)
C15 C14 C11 118.5(10)
C19 C14 C11 122.0(11)
C14 C15 C16 119.3(11)
C17 C16 C15 120.9(12)
C18 C17 C16 118.3(13)
C17 C18 C19 123.4(13)
C18 C19 C14 118.5(12)
C25 C20 C21 118.1(11)
C25 C20 C13 118.8(10)
C21 C20 C13 123.0(11)
C22 C21 C20 120.7(12)
C23 C22 C21 120.2(11)
C22 C23 C24 120.3(11)
C23 C24 C25 118.6(11)
C20 C25 C24 122.0(11)
O3 C26 C27 125.6(10)
O3 C26 C29 115.2(9)
C27 C26 C29 119.1(9)
C26 C27 C28 123.2(9)
O4 C28 C27 124.2(9)
O4 C28 C35 116.9(10)
C27 C28 C35 118.9(9)
C34 C29 C30 115.8(10)
C34 C29 C26 123.4(10)
C30 C29 C26 120.6(10)
C31 C30 C29 120.5(11)
C32 C31 C30 123.4(13)
C31 C32 C33 118.0(13)
C34 C33 C32 121.0(13)
C33 C34 C29 121.2(12)
C40 C35 C36 118.4(10)
C40 C35 C28 124.7(10)
C36 C35 C28 116.9(10)
C35 C36 C37 120.3(10)
C38 C37 C36 119.6(12)
C39 C38 C37 120.2(13)
C38 C39 C40 120.5(12)
C35 C40 C39 121.0(11)
O5 C41 C42 125.6(11)
O5 C41 C44 113.6(12)
C42 C41 C44 120.8(11)
C41 C42 C43 123.5(10)
O6 C43 C42 124.7(10)
O6 C43 C50 115.8(10)
C42 C43 C50 119.5(10)
C45 C44 C49 118.9(12)
C45 C44 C41 120.5(12)
C49 C44 C41 120.4(12)
C44 C45 C46 123.6(12)
C45 C46 C47 117.3(13)
C46 C47 C48 121.1(12)
C47 C48 C49 119.5(12)
C44 C49 C48 119.6(12)
C51 C50 C55 119.7(13)
C51 C50 C43 119.3(11)
C55 C50 C43 120.9(11)
C50 C51 C52 119.8(12)
C53 C52 C51 119.8(12)
C54 C53 C52 118.0(12)
C55 C54 C53 124.2(12)
C54 C55 C50 118.3(12)
N4 C56 C57 123.1(11)
C58 C57 C56 114.9(12)
C57 C58 C59 124.6(12)
C58 C59 C60 117.0(12)
N4 C60 C59 119.1(12)
N4 C60 C61 118.7(11)
C59 C60 C61 122.2(12)
C65 C61 N3 119.4(12)
C65 C61 C60 124.9(12)
N3 C61 C60 115.7(11)
N3 C62 C63 122.4(11)
C64 C63 C62 117.6(12)
C63 C64 C65 121.3(12)
C64 C65 C61 121.0(12)
O8 C66 C67 123.6(10)
O8 C66 C69 115.0(10)
C67 C66 C69 121.4(10)
C66 C67 C68 124.6(10)
O7 C68 C67 122.8(11)
O7 C68 C75 117.6(11)
C67 C68 C75 119.5(11)
C74 C69 C70 118.1(12)
C74 C69 C66 123.9(11)
C70 C69 C66 118.0(10)
C69 C70 C71 122.2(12)
C70 C71 C72 120.0(12)
C73 C72 C71 116.7(12)
C72 C73 C74 122.9(12)
C69 C74 C73 119.7(12)
C76 C75 C80 117.6(14)
C76 C75 C68 118.4(12)
C80 C75 C68 124.0(12)
C75 C76 C77 120.1(14)
C78 C77 C76 125.4(14)
C77 C78 C79 112.1(13)
C78 C79 C80 125.3(13)
C75 C80 C79 119.5(13)
O10 C81 C82 125.7(10)
O10 C81 C84 115.8(9)
C82 C81 C84 118.4(10)
C83 C82 C81 122.3(9)
O9 C83 C82 124.2(8)
O9 C83 C90 113.0(8)
C82 C83 C90 122.7(9)
C85 C84 C89 119.1(12)
C85 C84 C81 117.6(11)
C89 C84 C81 123.2(11)
C84 C85 C86 119.6(12)
C85 C86 C87 121.3(12)
C88 C87 C86 118.9(12)
C87 C88 C89 120.2(12)
C88 C89 C84 120.9(12)
C95 C90 C91 116.6(9)
C95 C90 C83 122.7(9)
C91 C90 C83 120.7(8)
C92 C91 C90 121.9(9)
C93 C92 C91 120.0(10)
C94 C93 C92 118.9(10)
C93 C94 C95 120.9(10)
C94 C95 C90 121.6(10)
O12 C96 C97 123.5(9)
O12 C96 C99 117.0(10)
C97 C96 C99 119.5(10)
C96 C97 C98 126.5(9)
O11 C98 C97 122.2(10)
O11 C98 C105 115.3(10)
C97 C98 C105 122.6(10)
C100 C99 C104 119.1(11)
C100 C99 C96 117.1(11)
C104 C99 C96 123.7(12)
C99 C100 C101 120.9(11)
C102 C101 C100 120.9(12)
C101 C102 C103 118.7(11)
C104 C103 C102 120.4(11)
C99 C104 C103 120.0(12)
C110 C105 C106 120.4(12)
C110 C105 C98 122.6(12)
C106 C105 C98 116.9(12)
C105 C106 C107 118.8(13)
C106 C107 C108 121.0(13)
C109 C108 C107 117.8(14)
C108 C109 C110 123.1(14)
C109 C110 C105 118.9(12)

loop_
_geom_bond_atom_site_label_1
_geom_bond_atom_site_label_2
_geom_bond_distance
Er1 O5 2.281(6)
Er1 O3 2.284(6)
Er1 O2 2.288(6)
Er1 O1 2.291(6)
Er1 O4 2.292(6)
Er1 O6 2.306(6)
Er1 N2 2.539(8)
Er1 N1 2.556(7)
Er2 O9 2.249(6)
Er2 O8 2.274(6)
Er2 O10 2.275(6)
Er2 O11 2.290(6)
Er2 O7 2.290(7)
Er2 O12 2.340(6)
Er2 N3 2.520(8)
Er2 N4 2.566(8)
O1 C13 1.260(10)
O2 C11 1.277(10)
O3 C26 1.281(10)
O4 C28 1.259(10)
O5 C41 1.283(11)
O6 C43 1.262(10)
O7 C68 1.266(11)
O8 C66 1.285(10)
O9 C83 1.278(9)
O10 C81 1.253(10)
O11 C98 1.292(11)
O12 C96 1.243(10)
N1 C1 1.324(11)
N1 C5 1.354(10)
N2 C10 1.336(11)
N2 C6 1.371(10)
N3 C62 1.329(12)
N3 C61 1.379(12)
N4 C56 1.324(13)
N4 C60 1.329(13)
C1 C2 1.385(12)
C2 C3 1.357(14)
C3 C4 1.353(14)
C4 C5 1.368(12)
C5 C6 1.489(13)
C6 C7 1.400(12)
C7 C8 1.340(12)
C8 C9 1.372(12)
C9 C10 1.360(12)
C11 C12 1.382(12)
C11 C14 1.523(13)
C12 C13 1.402(13)
C13 C20 1.475(13)
C14 C15 1.384(13)
C14 C19 1.404(13)
C15 C16 1.399(13)
C16 C17 1.374(15)
C17 C18 1.354(15)
C18 C19 1.367(15)
C20 C25 1.348(14)
C20 C21 1.387(13)
C21 C22 1.375(13)
C22 C23 1.364(14)
C23 C24 1.367(13)
C24 C25 1.399(13)
C26 C27 1.372(12)
C26 C29 1.502(13)
C27 C28 1.393(12)
C28 C35 1.515(13)
C29 C34 1.392(12)
C29 C30 1.408(12)
C30 C31 1.363(13)
C31 C32 1.322(16)
C32 C33 1.376(16)
C33 C34 1.376(14)
C35 C40 1.377(12)
C35 C36 1.378(13)
C36 C37 1.409(13)
C37 C38 1.364(15)
C38 C39 1.357(15)
C39 C40 1.381(13)
C41 C42 1.368(14)
C41 C44 1.487(15)
C42 C43 1.420(13)
C43 C50 1.497(15)
C44 C45 1.354(15)
C44 C49 1.363(14)
C45 C46 1.371(14)
C46 C47 1.373(14)
C47 C48 1.375(14)
C48 C49 1.401(14)
C50 C51 1.387(15)
C50 C55 1.408(14)
C51 C52 1.393(14)
C52 C53 1.399(14)
C53 C54 1.364(14)
C54 C55 1.340(14)
C56 C57 1.398(13)
C57 C58 1.345(13)
C58 C59 1.363(14)
C59 C60 1.424(13)
C60 C61 1.441(15)
C61 C65 1.358(14)
C62 C63 1.401(14)
C63 C64 1.328(13)
C64 C65 1.345(14)
C66 C67 1.381(13)
C66 C69 1.489(14)
C67 C68 1.408(14)
C68 C75 1.453(16)
C69 C74 1.372(8)
C69 C70 1.373(8)
C70 C71 1.378(8)
C71 C72 1.392(8)
C72 C73 1.373(8)
C73 C74 1.381(8)
C75 C76 1.372(9)
C75 C80 1.379(9)
C76 C77 1.390(9)
C77 C78 1.374(9)
C78 C79 1.383(9)
C79 C80 1.397(8)
C81 C82 1.376(12)
C81 C84 1.522(14)
C82 C83 1.368(11)
C83 C90 1.510(8)
C84 C85 1.355(14)
C84 C89 1.387(14)
C85 C86 1.367(13)
C86 C87 1.391(13)
C87 C88 1.346(14)
C88 C89 1.371(13)
C90 C95 1.383(8)
C90 C91 1.392(8)
C91 C92 1.385(8)
C92 C93 1.379(8)
C93 C94 1.367(8)
C94 C95 1.383(8)
C96 C97 1.358(12)
C96 C99 1.475(13)
C97 C98 1.399(12)
C98 C105 1.490(14)
C99 C100 1.363(14)
C99 C104 1.386(14)
C100 C101 1.418(13)
C101 C102 1.348(13)
C102 C103 1.408(14)
C103 C104 1.405(13)
C105 C110 1.375(14)
C105 C106 1.378(14)
C106 C107 1.384(15)
C107 C108 1.397(16)
C108 C109 1.337(16)
C109 C110 1.371(15)

loop_
_platon_squeeze_void_nr
_platon_squeeze_void_average_x
_platon_squeeze_void_average_y
_platon_squeeze_void_average_z
_platon_squeeze_void_volume
_platon_squeeze_void_count_electrons
_platon_squeeze_void_content
1 0.000 0.000 0.500 506 138 ' '
2 0.083 0.686 0.636 8 1 ' '
3 0.312 0.506 0.792 8 2 ' '
4 0.482 0.534 0.546 17 4 ' '
5 0.431 0.675 0.781 28 2 ' '
6 0.518 0.465 0.452 14 3 ' '
7 0.569 0.325 0.219 28 4 ' '
8 0.687 0.494 0.208 9 2 ' '
9 0.917 0.314 0.364 9 1 ' '
